data_1565076
loop_
_publ_author_name
'Drapa\/la, Jakub'
'Marek-Urban, Paulina H.'
'Klimkowski, Piotr'
'Urbanowicz, Karolina A.'
'Gontarczyk, Krzysztof'
'Wo\'zniak, Krzysztof'
'Luli\'nski, Sergiusz'
'Durka, Krzysztof'

_publ_section_title
;
 Design of solvatomorphic structures based on a polyboronated
 tetraphenyladamantane molecular tecton
;
_journal_issue 46
_journal_name_full CrystEngComm
_journal_page_first 8169
_journal_page_last 8182
_journal_paper_doi 10.1039/D1CE01297E
_journal_volume 23
_journal_year 2021
_chemical_formula_moiety 'C34 H36 B4 O8, 5(C3 H6 O)'
_chemical_formula_sum 'C49 H66 B4 O13'
_chemical_formula_weight 906.25
_chemical_name_systematic
;
 tetrakis(4-dihydroxyborylphenyl)adamantane acetone pentasolvate
;
_space_group_crystal_system tetragonal
_space_group_IT_number 85
_space_group_name_Hall '-P 4a'
_space_group_name_H-M_alt 'P 4/n :2'
_atom_sites_solution_hydrogens mixed
_audit_creation_method SHELXL-2013
_audit_update_record
;
2021-09-21 deposited with the CCDC.	2021-10-22 downloaded from the CCDC.
;
_cell_angle_alpha 90
_cell_angle_beta 90
_cell_angle_gamma 90
_cell_formula_units_Z 2
_cell_length_a 18.51710(10)
_cell_length_b 18.51710(10)
_cell_length_c 7.06700(10)
_cell_measurement_reflns_used 8991
_cell_measurement_temperature 100(2)
_cell_measurement_theta_max 66.7930
_cell_measurement_theta_min 2.3530
_cell_volume 2423.15(4)
_computing_cell_refinement
;
CrysAlisPro, Agilent Technologies,
Version 1.171.37.33 (release 27-03-2014 CrysAlis171 .NET)
(compiled Mar 27 2014,17:12:48)
;
_computing_data_collection
;
CrysAlisPro, Agilent Technologies,
Version 1.171.37.33 (release 27-03-2014 CrysAlis171 .NET)
(compiled Mar 27 2014,17:12:48)
;
_computing_data_reduction
;
CrysAlisPro, Agilent Technologies,
Version 1.171.37.33 (release 27-03-2014 CrysAlis171 .NET)
(compiled Mar 27 2014,17:12:48)
;
_computing_structure_refinement 'SHELXL-2013 (Sheldrick, 2013)'
_diffrn_ambient_temperature 100(2)
_diffrn_detector 'CCD plate'
_diffrn_detector_area_resol_mean 5.2195
_diffrn_detector_type Atlas
_diffrn_measured_fraction_theta_full 0.981
_diffrn_measured_fraction_theta_max 0.994
_diffrn_measurement_device 'four-circle diffractometer'
_diffrn_measurement_device_type 'SuperNova, Dual, Cu at zero, Atlas'
_diffrn_radiation_monochromator mirror
_diffrn_radiation_type CuK\a
_diffrn_radiation_wavelength 1.54178
_diffrn_reflns_av_R_equivalents 0.0254
_diffrn_reflns_av_unetI/netI 0.0138
_diffrn_reflns_Laue_measured_fraction_full 0.981
_diffrn_reflns_Laue_measured_fraction_max 0.994
_diffrn_reflns_limit_h_max 21
_diffrn_reflns_limit_h_min -22
_diffrn_reflns_limit_k_max 21
_diffrn_reflns_limit_k_min -21
_diffrn_reflns_limit_l_max 7
_diffrn_reflns_limit_l_min -8
_diffrn_reflns_number 16021
_diffrn_reflns_point_group_measured_fraction_full 0.981
_diffrn_reflns_point_group_measured_fraction_max 0.994
_diffrn_reflns_theta_full 67.679
_diffrn_reflns_theta_max 67.037
_diffrn_reflns_theta_min 3.375
_exptl_absorpt_coefficient_mu 0.707
_exptl_absorpt_correction_T_max 1.00000
_exptl_absorpt_correction_T_min 0.78522
_exptl_absorpt_correction_type multi-scan
_exptl_absorpt_process_details
;
CrysAlisPro, Agilent Technologies,
Version 1.171.37.33 (release 27-03-2014 CrysAlis171 .NET)
(compiled Mar 27 2014,17:12:48)
Empirical absorption correction using spherical harmonics,
 implemented in SCALE3 ABSPACK scaling algorithm.
;
_exptl_crystal_colour colourless
_exptl_crystal_density_diffrn 1.242
_exptl_crystal_description block
_exptl_crystal_F_000 968
_exptl_crystal_recrystallization_method 'Re-crystallisation from solvent: MeOH, Acetone'
_exptl_crystal_size_max 0.04
_exptl_crystal_size_mid 0.02
_exptl_crystal_size_min 0.02
_refine_diff_density_max 0.357
_refine_diff_density_min -0.477
_refine_diff_density_rms 0.081
_refine_ls_extinction_method none
_refine_ls_goodness_of_fit_ref 1.214
_refine_ls_hydrogen_treatment mixed
_refine_ls_matrix_type full
_refine_ls_number_parameters 169
_refine_ls_number_reflns 2162
_refine_ls_number_restraints 1
_refine_ls_restrained_S_all 1.214
_refine_ls_R_factor_all 0.0947
_refine_ls_R_factor_gt 0.0958
_refine_ls_shift/su_max 0.000
_refine_ls_shift/su_mean 0.000
_refine_ls_structure_factor_coef Fsqd
_refine_ls_weighting_details 'w=1/[\s^2^(Fo^2^)+(0.0089P)^2^+12.4248P] where P=(Fo^2^+2Fc^2^)/3'
_refine_ls_weighting_scheme calc
_refine_ls_wR_factor_gt 0.1964
_refine_ls_wR_factor_ref 0.1970
_reflns_Friedel_coverage 0.000
_reflns_number_gt 2080
_reflns_number_total 2162
_reflns_threshold_expression 'I > 2\s(I)'
_cod_data_source_file d1ce01297e3.cif
_cod_data_source_block 1-A
_cod_depositor_comments 'Adding full bibliography for 1565076--1565082.cif.'
_cod_original_sg_symbol_H-M 'P 4/n'
_cod_database_code 1565076
_shelx_space_group_comment
;
The symmetry employed for this shelxl refinement is uniquely defined
by the following loop, which should always be used as a source of
symmetry information in preference to the above space-group names.
They are only intended as comments.
;
_shelxl_version_number 2013-4

loop_
_space_group_symop_operation_xyz
'x, y, z'
'-x+1/2, -y+1/2, z'
'-y+1/2, x, z'
'y, -x+1/2, z'
'-x, -y, -z'
'x-1/2, y-1/2, -z'
'y-1/2, -x, -z'
'-y, x-1/2, -z'

loop_
_atom_site_label
_atom_site_type_symbol
_atom_site_fract_x
_atom_site_fract_y
_atom_site_fract_z
_atom_site_U_iso_or_equiv
_atom_site_adp_type
_atom_site_occupancy
_atom_site_site_symmetry_order
_atom_site_calc_flag
_atom_site_refinement_flags_posn
_atom_site_refinement_flags_adp
_atom_site_refinement_flags_occupancy
_atom_site_disorder_assembly
_atom_site_disorder_group
O2A O 0.4515(5) 0.3369(5) 0.8542(13) 0.0270(14) Uani 0.456(8) 1 d . . P A 1
H2X H 0.451(3) 0.276(3) 0.830(8) 0.041 Uiso 0.456(8) 1 d . U P A 1
B1A B 0.4707(13) 0.3725(16) 0.693(4) 0.018(3) Uani 0.456(8) 1 d . . P A 1
O2B O 0.4225(4) 0.3176(4) 0.8029(11) 0.0270(14) Uani 0.544(8) 1 d . . P A 2
H2Y H 0.451(3) 0.276(3) 0.830(8) 0.041 Uiso 0.544(8) 1 d . U P A 2
B1B B 0.4519(10) 0.3598(12) 0.665(3) 0.018(3) Uani 0.544(8) 1 d . . P A 2
O1 O 0.4314(2) 0.43309(19) 0.6497(5) 0.0434(10) Uani 1 1 d D . . A 2
H1 H 0.400(3) 0.445(3) 0.730(7) 0.065 Uiso 1 1 d D U . B 2
C1 C 0.66183(17) 0.21271(18) -0.0010(5) 0.0086(7) Uani 1 1 d . . . . .
H1A H 0.6214 0.2289 -0.0823 0.010 Uiso 1 1 calc R U . . .
H1B H 0.6443 0.1724 0.0785 0.010 Uiso 1 1 calc R U . . .
C2 C 0.7500 0.2500 0.2495(6) 0.0073(9) Uani 1 2 d S T P . .
H2A H 0.7660 0.2902 0.3319 0.009 Uiso 0.5 1 calc R U P . .
H2B H 0.7340 0.2098 0.3319 0.009 Uiso 0.5 1 calc R U P . .
C3 C 0.68596(17) 0.27547(18) 0.1268(5) 0.0079(7) Uani 1 1 d . . . . .
C4 C 0.62552(17) 0.29820(19) 0.2618(5) 0.0086(7) Uani 1 1 d . . . . .
C5 C 0.60017(19) 0.36933(19) 0.2736(5) 0.0126(7) Uani 1 1 d . . . . .
H5 H 0.6185 0.4047 0.1889 0.015 Uiso 1 1 calc R U . . .
C6 C 0.5488(2) 0.3891(2) 0.4069(5) 0.0162(8) Uani 1 1 d . . . . .
H6 H 0.5329 0.4378 0.4108 0.019 Uiso 1 1 calc R U . . .
C7 C 0.5198(2) 0.3398(2) 0.5353(5) 0.0184(8) Uani 1 1 d . . . . .
C8 C 0.5453(2) 0.2684(2) 0.5229(5) 0.0173(8) Uani 1 1 d . . . . .
H8 H 0.5270 0.2331 0.6080 0.021 Uiso 1 1 calc R U . . .
C9 C 0.59634(19) 0.24814(19) 0.3901(5) 0.0132(8) Uani 1 1 d . . . . .
H9 H 0.6120 0.1993 0.3856 0.016 Uiso 1 1 calc R U . . .
C10 C 0.7164(3) 0.5916(3) -0.1975(7) 0.0439(13) Uani 1 1 d . . . . .
H10A H 0.7611 0.6019 -0.1284 0.066 Uiso 1 1 calc R U . . .
H10B H 0.6934 0.6371 -0.2350 0.066 Uiso 1 1 calc R U . . .
H10C H 0.7275 0.5631 -0.3106 0.066 Uiso 1 1 calc R U . . .
C11 C 0.6667(2) 0.5504(2) -0.0745(6) 0.0246(9) Uani 1 1 d . . . . .
C12 C 0.5955(3) 0.5296(3) -0.1542(8) 0.0493(15) Uani 1 1 d . . . . .
H12A H 0.5681 0.5025 -0.0593 0.074 Uiso 1 1 calc R U . . .
H12B H 0.6027 0.4995 -0.2666 0.074 Uiso 1 1 calc R U . . .
H12C H 0.5686 0.5733 -0.1893 0.074 Uiso 1 1 calc R U . . .
C13 C 0.3149(7) 0.2735(8) 0.655(2) 0.069(4) Uani 0.5 1 d . . P . .
H13A H 0.3525 0.2869 0.5644 0.104 Uiso 0.5 1 calc R U P . .
H13B H 0.3323 0.2340 0.7355 0.104 Uiso 0.5 1 calc R U P . .
H13C H 0.3031 0.3153 0.7344 0.104 Uiso 0.5 1 calc R U P . .
C14 C 0.2500 0.2500 0.553(2) 0.048(3) Uani 1 4 d S T P . .
O3 O 0.68300(15) 0.53326(15) 0.0880(4) 0.0220(7) Uani 1 1 d . . . . .
O4 O 0.2500 0.2500 0.3819(15) 0.061(2) Uani 1 4 d S T P . .

loop_
_atom_site_aniso_label
_atom_site_aniso_U_11
_atom_site_aniso_U_22
_atom_site_aniso_U_33
_atom_site_aniso_U_23
_atom_site_aniso_U_13
_atom_site_aniso_U_12
O2A 0.030(4) 0.025(3) 0.026(4) 0.005(2) 0.016(3) 0.008(3)
B1A 0.017(10) 0.021(8) 0.016(7) 0.002(5) 0.002(6) -0.001(6)
O2B 0.030(4) 0.025(3) 0.026(4) 0.005(2) 0.016(3) 0.008(3)
B1B 0.017(10) 0.021(8) 0.016(7) 0.002(5) 0.002(6) -0.001(6)
O1 0.053(2) 0.041(2) 0.0356(19) 0.0156(16) 0.0300(17) 0.0316(17)
C1 0.0085(16) 0.0101(16) 0.0072(16) 0.0001(13) 0.0013(13) -0.0019(12)
C2 0.009(2) 0.011(2) 0.002(2) 0.000 0.000 -0.0019(19)
C3 0.0071(16) 0.0098(16) 0.0068(16) 0.0000(13) 0.0008(13) 0.0017(13)
C4 0.0053(16) 0.0147(17) 0.0057(16) -0.0013(13) -0.0016(13) 0.0005(13)
C5 0.0132(17) 0.0131(17) 0.0115(17) 0.0016(14) -0.0009(14) 0.0017(14)
C6 0.0185(19) 0.0162(18) 0.0139(18) -0.0015(15) 0.0000(15) 0.0082(14)
C7 0.020(2) 0.023(2) 0.0122(19) 0.0018(16) 0.0054(16) 0.0096(15)
C8 0.0162(19) 0.023(2) 0.0124(18) 0.0074(16) 0.0063(15) 0.0032(15)
C9 0.0145(17) 0.0133(17) 0.0117(18) 0.0019(14) 0.0006(14) 0.0018(13)
C10 0.060(3) 0.048(3) 0.024(3) 0.012(2) 0.011(2) -0.001(3)
C11 0.033(2) 0.018(2) 0.023(2) -0.0010(17) 0.0041(19) 0.0118(17)
C12 0.042(3) 0.071(4) 0.035(3) 0.004(3) -0.012(2) 0.014(3)
C13 0.069(9) 0.070(9) 0.068(9) -0.024(8) -0.018(7) 0.014(7)
C14 0.035(4) 0.035(4) 0.075(9) 0.000 0.000 0.000
O3 0.0233(15) 0.0248(15) 0.0181(15) 0.0087(12) 0.0000(12) 0.0023(11)
O4 0.053(3) 0.053(3) 0.077(7) 0.000 0.000 0.000

loop_
_atom_type_symbol
_atom_type_description
_atom_type_scat_dispersion_real
_atom_type_scat_dispersion_imag
_atom_type_scat_source
C C 0.0181 0.0091 'International Tables Vol C Tables 4.2.6.8 and 6.1.1.4'
H H 0.0000 0.0000 'International Tables Vol C Tables 4.2.6.8 and 6.1.1.4'
B B 0.0090 0.0039 'International Tables Vol C Tables 4.2.6.8 and 6.1.1.4'
O O 0.0492 0.0322 'International Tables Vol C Tables 4.2.6.8 and 6.1.1.4'

loop_
_geom_angle_atom_site_label_1
_geom_angle_atom_site_label_2
_geom_angle_atom_site_label_3
_geom_angle
_geom_angle_site_symmetry_1
_geom_angle_site_symmetry_3
_geom_angle_publ_flag
B1A O2A H2X 111(3) . . ?
O2A B1A C7 124(2) . . ?
B1B O2B H2Y 113(3) . . ?
O2B B1B O1 120.0(19) . . ?
O2B B1B C7 126.2(18) . . ?
O1 B1B C7 112.8(15) . . ?
B1B O1 H1 112(4) . . ?
C3 C1 C3 111.2(3) . 8_655 ?
C3 C1 H1A 109.4 . . ?
C3 C1 H1A 109.4 8_655 . ?
C3 C1 H1B 109.4 . . ?
C3 C1 H1B 109.4 8_655 . ?
H1A C1 H1B 108.0 . . ?
C3 C2 C3 111.6(4) 2_655 . ?
C3 C2 H2A 109.3 2_655 . ?
C3 C2 H2A 109.3 . . ?
C3 C2 H2B 109.3 2_655 . ?
C3 C2 H2B 109.3 . . ?
H2A C2 H2B 108.0 . . ?
C4 C3 C1 111.2(3) . . ?
C4 C3 C1 112.8(3) . 7_665 ?
C1 C3 C1 108.9(2) . 7_665 ?
C4 C3 C2 107.2(3) . . ?
C1 C3 C2 108.8(2) . . ?
C1 C3 C2 107.9(2) 7_665 . ?
C5 C4 C9 116.9(3) . . ?
C5 C4 C3 122.8(3) . . ?
C9 C4 C3 120.2(3) . . ?
C6 C5 C4 121.2(3) . . ?
C6 C5 H5 119.4 . . ?
C4 C5 H5 119.4 . . ?
C5 C6 C7 122.2(3) . . ?
C5 C6 H6 118.9 . . ?
C7 C6 H6 118.9 . . ?
C6 C7 C8 116.5(3) . . ?
C6 C7 B1A 115.9(11) . . ?
C8 C7 B1A 127.1(12) . . ?
C6 C7 B1B 121.7(9) . . ?
C8 C7 B1B 121.1(9) . . ?
C9 C8 C7 121.7(3) . . ?
C9 C8 H8 119.1 . . ?
C7 C8 H8 119.1 . . ?
C8 C9 C4 121.5(3) . . ?
C8 C9 H9 119.3 . . ?
C4 C9 H9 119.3 . . ?
C11 C10 H10A 109.5 . . ?
C11 C10 H10B 109.5 . . ?
H10A C10 H10B 109.5 . . ?
C11 C10 H10C 109.5 . . ?
H10A C10 H10C 109.5 . . ?
H10B C10 H10C 109.5 . . ?
O3 C11 C10 122.1(4) . . ?
O3 C11 C12 120.3(4) . . ?
C10 C11 C12 117.6(4) . . ?
C11 C12 H12A 109.5 . . ?
C11 C12 H12B 109.5 . . ?
H12A C12 H12B 109.5 . . ?
C11 C12 H12C 109.5 . . ?
H12A C12 H12C 109.5 . . ?
H12B C12 H12C 109.5 . . ?
C14 C13 H13A 109.5 . . ?
C14 C13 H13B 109.5 . . ?
H13A C13 H13B 109.5 . . ?
C14 C13 H13C 109.5 . . ?
H13A C13 H13C 109.5 . . ?
H13B C13 H13C 109.5 . . ?
O4 C14 C13 119.6(8) . 2 ?
O4 C14 C13 119.6(8) . . ?
C13 C14 C13 120.9(16) 2 . ?
O4 C14 C13 119.6(8) . 3 ?
C13 C14 C13 75.9(7) 2 3 ?
C13 C14 C13 75.9(7) . 3 ?
O4 C14 C13 119.6(8) . 4 ?
C13 C14 C13 75.9(7) 2 4 ?
C13 C14 C13 75.9(7) . 4 ?
C13 C14 C13 120.9(16) 3 4 ?

loop_
_geom_bond_atom_site_label_1
_geom_bond_atom_site_label_2
_geom_bond_distance
_geom_bond_site_symmetry_2
_geom_bond_publ_flag
O2A B1A 1.36(3) . ?
O2A H2X 1.14(5) . ?
B1A C7 1.56(3) . ?
O2B B1B 1.36(3) . ?
O2B H2Y 0.96(5) . ?
B1B O1 1.41(3) . ?
B1B C7 1.60(3) . ?
O1 H1 0.846(10) . ?
C1 C3 1.538(4) . ?
C1 C3 1.544(4) 8_655 ?
C1 H1A 0.9900 . ?
C1 H1B 0.9900 . ?
C2 C3 1.543(4) 2_655 ?
C2 C3 1.543(4) . ?
C2 H2A 0.9900 . ?
C2 H2B 0.9900 . ?
C3 C4 1.530(4) . ?
C3 C1 1.544(4) 7_665 ?
C4 C5 1.401(5) . ?
C4 C9 1.405(5) . ?
C5 C6 1.388(5) . ?
C5 H5 0.9500 . ?
C6 C7 1.394(5) . ?
C6 H6 0.9500 . ?
C7 C8 1.407(5) . ?
C8 C9 1.383(5) . ?
C8 H8 0.9500 . ?
C9 H9 0.9500 . ?
C10 C11 1.477(6) . ?
C10 H10A 0.9800 . ?
C10 H10B 0.9800 . ?
C10 H10C 0.9800 . ?
C11 O3 1.229(5) . ?
C11 C12 1.486(7) . ?
C12 H12A 0.9800 . ?
C12 H12B 0.9800 . ?
C12 H12C 0.9800 . ?
C13 C14 1.469(14) . ?
C13 H13A 0.9800 . ?
C13 H13B 0.9800 . ?
C13 H13C 0.9800 . ?
C14 O4 1.207(16) . ?
C14 C13 1.469(14) 2 ?
C14 C13 1.469(14) 3 ?
C14 C13 1.469(14) 4 ?

loop_
_geom_hbond_atom_site_label_D
_geom_hbond_atom_site_label_H
_geom_hbond_atom_site_label_A
_geom_hbond_distance_DH
_geom_hbond_distance_HA
_geom_hbond_distance_DA
_geom_hbond_angle_DHA
_geom_hbond_site_symmetry_A
O2A H2X O3 1.14(5) 1.84(5) 2.893(9) 151(4) 8_656
O1 H1 O3 0.846(10) 2.040(12) 2.884(4) 175(6) 5_666
C10 H10A O2A 0.98 2.59 3.391(10) 139.1 7_666
C10 H10A O2B 0.98 2.57 3.370(9) 139.1 7_666
C10 H10B O4 0.98 2.56 3.270(7) 129.4 5_665

loop_
_geom_torsion_atom_site_label_1
_geom_torsion_atom_site_label_2
_geom_torsion_atom_site_label_3
_geom_torsion_atom_site_label_4
_geom_torsion
_geom_torsion_site_symmetry_1
_geom_torsion_site_symmetry_2
_geom_torsion_site_symmetry_3
_geom_torsion_site_symmetry_4
_geom_torsion_publ_flag
C3 C1 C3 C4 -175.7(3) 8_655 . . . ?
C3 C1 C3 C1 59.4(2) 8_655 . . 7_665 ?
C3 C1 C3 C2 -57.9(3) 8_655 . . . ?
C3 C2 C3 C4 179.1(3) 2_655 . . . ?
C3 C2 C3 C1 58.8(2) 2_655 . . . ?
C3 C2 C3 C1 -59.2(2) 2_655 . . 7_665 ?
C1 C3 C4 C5 -125.2(3) . . . . ?
C1 C3 C4 C5 -2.6(5) 7_665 . . . ?
C2 C3 C4 C5 115.9(3) . . . . ?
C1 C3 C4 C9 59.2(4) . . . . ?
C1 C3 C4 C9 -178.2(3) 7_665 . . . ?
C2 C3 C4 C9 -59.6(4) . . . . ?
C9 C4 C5 C6 0.3(5) . . . . ?
C3 C4 C5 C6 -175.4(3) . . . . ?
C4 C5 C6 C7 0.0(6) . . . . ?
C5 C6 C7 C8 -0.1(6) . . . . ?
C5 C6 C7 B1A 172.0(9) . . . . ?
C5 C6 C7 B1B -170.0(7) . . . . ?
O2A B1A C7 C6 -164.1(11) . . . . ?
O2A B1A C7 C8 6.9(19) . . . . ?
O2A B1A C7 B1B 82(7) . . . . ?
O2B B1B C7 C6 -175.5(9) . . . . ?
O1 B1B C7 C6 -6.6(14) . . . . ?
O2B B1B C7 C8 15.0(15) . . . . ?
O1 B1B C7 C8 -176.0(7) . . . . ?
O2B B1B C7 B1A -101(7) . . . . ?
O1 B1B C7 B1A 68(6) . . . . ?
C6 C7 C8 C9 -0.2(6) . . . . ?
B1A C7 C8 C9 -171.1(9) . . . . ?
B1B C7 C8 C9 169.8(8) . . . . ?
C7 C8 C9 C4 0.4(6) . . . . ?
C5 C4 C9 C8 -0.5(5) . . . . ?
C3 C4 C9 C8 175.3(3) . . . . ?
